data_2201973
loop_
_publ_author_name
'Lalibert\'e, Dominic'
'Maris, Thierry'
'Wuest, James D.'

_publ_section_title
;
 1,3-Diphenoxy-2,2-bis(phenoxymethyl)propane
;
_journal_issue 6
_journal_name_full 'Acta Crystallographica Section E'
_journal_page_first o799
_journal_page_last o801
_journal_paper_doi 10.1107/S160053680300998X
_journal_volume 59
_journal_year 2003
_chemical_formula_iupac 'C29 H28 O4'
_chemical_formula_moiety 'C29 H28 O4'
_chemical_formula_sum 'C29 H28 O4'
_chemical_formula_weight 440.51
_chemical_melting_point 113
_chemical_name_common 'Pentaerythritol tetraphenyl ether'
_chemical_name_systematic
;
1,3-diphenoxy-2,2-bis(phenoxymethyl)propane
;
_space_group_IT_number 82
_symmetry_cell_setting tetragonal
_symmetry_space_group_name_Hall 'I -4'
_symmetry_space_group_name_H-M 'I -4'
_atom_sites_solution_hydrogens geom
_atom_sites_solution_primary direct
_atom_sites_solution_secondary difmap
_audit_creation_method SHELXL-97
_cell_angle_alpha 90.00
_cell_angle_beta 90.00
_cell_angle_gamma 90.00
_cell_formula_units_Z 2
_cell_length_a 12.2242(3)
_cell_length_b 12.2242(3)
_cell_length_c 8.4655(3)
_cell_measurement_reflns_used 2339
_cell_measurement_temperature 220(2)
_cell_measurement_theta_max 69.66
_cell_measurement_theta_min 5.12
_cell_volume 1265.01(6)
_computing_cell_refinement SMART
_computing_data_collection 'SMART (Bruker, 1999)'
_computing_data_reduction 'SAINT (Bruker, 1999b)'
_computing_molecular_graphics 'XP in SHELXTL (Bruker, 1997)'
_computing_publication_material SHELXTL
_computing_structure_refinement 'SHELXL97 (Sheldrick, 1997)'
_computing_structure_solution 'SHELXS97 (Sheldrick, 1997)'
_diffrn_ambient_temperature 220(2)
_diffrn_detector_area_resol_mean 5.5
_diffrn_measured_fraction_theta_full 0.997
_diffrn_measured_fraction_theta_max 0.997
_diffrn_measurement_device_type 'Bruker AXS SMART 2K/Platform'
_diffrn_measurement_method \w
_diffrn_radiation_monochromator graphite
_diffrn_radiation_source 'Sealed Tube'
_diffrn_radiation_type CuK\a
_diffrn_radiation_wavelength 1.54178
_diffrn_reflns_av_R_equivalents 0.059
_diffrn_reflns_av_sigmaI/netI 0.0372
_diffrn_reflns_limit_h_max 14
_diffrn_reflns_limit_h_min -14
_diffrn_reflns_limit_k_max 14
_diffrn_reflns_limit_k_min -14
_diffrn_reflns_limit_l_max 10
_diffrn_reflns_limit_l_min -10
_diffrn_reflns_number 3443
_diffrn_reflns_theta_full 69.95
_diffrn_reflns_theta_max 69.95
_diffrn_reflns_theta_min 5.12
_diffrn_standards_decay_% 0.04
_diffrn_standards_interval_time 1200
_diffrn_standards_number 66
_exptl_absorpt_coefficient_mu 0.607
_exptl_absorpt_correction_T_max 0.913
_exptl_absorpt_correction_T_min 0.896
_exptl_absorpt_correction_type multi-scan
_exptl_absorpt_process_details '(SADABS; Sheldrick, 1996)'
_exptl_crystal_colour Colorless
_exptl_crystal_density_diffrn 1.156
_exptl_crystal_density_method 'not measured'
_exptl_crystal_description block
_exptl_crystal_F_000 468
_exptl_crystal_size_max 0.20
_exptl_crystal_size_mid 0.15
_exptl_crystal_size_min 0.15
_refine_diff_density_max 0.154
_refine_diff_density_min -0.203
_refine_ls_extinction_coef 0.013(2)
_refine_ls_extinction_expression Fc^*^=kFc[1+0.001xFc^2^\l^3^/sin(2\q)]^-1/4^
_refine_ls_extinction_method SHELXL97
_refine_ls_goodness_of_fit_ref 1.076
_refine_ls_hydrogen_treatment constr
_refine_ls_matrix_type full
_refine_ls_number_parameters 76
_refine_ls_number_reflns 643
_refine_ls_number_restraints 0
_refine_ls_restrained_S_all 1.076
_refine_ls_R_factor_all 0.0513
_refine_ls_R_factor_gt 0.0501
_refine_ls_shift/su_max <0.001
_refine_ls_shift/su_mean 0.000
_refine_ls_structure_factor_coef Fsqd
_refine_ls_weighting_details 'calc w = 1/[\s^2^(Fo^2^)+(0.1128P)^2^+0.0245P] where P = (Fo^2^+2Fc^2^)/3'
_refine_ls_weighting_scheme calc
_refine_ls_wR_factor_gt 0.1396
_refine_ls_wR_factor_ref 0.1411
_reflns_number_gt 613
_reflns_number_total 643
_reflns_threshold_expression I>2\s(I)
_cod_data_source_file dn6071.cif
_cod_data_source_block I
_cod_depositor_comments
;
The following automatic conversions were performed:
'_symmetry_cell_setting' value 'Tetragonal' changed to 'tetragonal'
according to '/home/saulius/struct/CIF-dictionaries/cif_core.dic'
dictionary named 'cif_core.dic' version 2.4.1 from
2010-06-29.

'_geom_bond_publ_flag' value 'Y' changed to 'y' according to
'/home/saulius/struct/CIF-dictionaries/cif_core.dic' dictionary named
'cif_core.dic' version 2.4.1 from 2010-06-29 (9 times).

Automatic conversion script
Id: cif_fix_enum 1527 2010-12-29 10:47:43Z saulius 

The following automatic conversions were performed:

'_symmetry_cell_setting' value 'Tetragonal' changed to 'tetragonal'
according to /home/saulius/struct/CIF-dictionaries/cif_core.dic
dictionary named 'cif_core.dic' version 2.4.1 from
2010-06-29.

'_geom_bond_publ_flag' value 'Y' changed to 'y'
according to /home/saulius/struct/CIF-dictionaries/cif_core.dic
dictionary named 'cif_core.dic' version 2.4.1 from 2010-06-29 (9
times).

'_geom_angle_publ_flag' value 'Y' changed to 'y' according
to /home/saulius/struct/CIF-dictionaries/cif_core.dic dictionary
named 'cif_core.dic' version 2.4.1 from 2010-06-29 (12
times).

'_geom_torsion_publ_flag' value 'Y' changed to 'y' according
to /home/saulius/struct/CIF-dictionaries/cif_core.dic dictionary
named 'cif_core.dic' version 2.4.1 from 2010-06-29 (14 times).

Automatic conversion script
Id: cif_fix_values 1715 2011-07-08 13:25:40Z adriana 
;
_cod_database_code 2201973
_cod_database_fobs_code 2201973

loop_
_symmetry_equiv_pos_as_xyz
'x, y, z'
'-x, -y, z'
'y, -x, -z'
'-y, x, -z'
'x+1/2, y+1/2, z+1/2'
'-x+1/2, -y+1/2, z+1/2'
'y+1/2, -x+1/2, -z+1/2'
'-y+1/2, x+1/2, -z+1/2'

loop_
_atom_site_label
_atom_site_fract_x
_atom_site_fract_y
_atom_site_fract_z
_atom_site_U_iso_or_equiv
_atom_site_adp_type
_atom_site_calc_flag
_atom_site_refinement_flags
_atom_site_occupancy
_atom_site_disorder_assembly
_atom_site_disorder_group
_atom_site_type_symbol
C1 0.0000 -1.0000 0.0000 0.0504(10) Uani d S 1 . . C
C2 -0.10139(18) -1.01889(18) -0.1018(3) 0.0523(7) Uani d . 1 . . C
H2A -0.0921 -1.0850 -0.1659 0.063 Uiso calc R 1 . . H
H2B -0.1659 -1.0285 -0.0345 0.063 Uiso calc R 1 . . H
O3 -0.11545(14) -0.92649(13) -0.2012(2) 0.0592(6) Uani d . 1 . . O
C4 -0.19684(17) -0.93000(18) -0.3110(3) 0.0483(6) Uani d . 1 . . C
C5 -0.27891(17) -1.00814(18) -0.3152(3) 0.0522(6) Uani d . 1 . . C
H5 -0.2816 -1.0638 -0.2387 0.063 Uiso calc . 1 . . H
C6 -0.35678(18) -1.0033(2) -0.4333(4) 0.0619(7) Uani d . 1 . . C
H6 -0.4122 -1.0565 -0.4368 0.074 Uiso calc . 1 . . H
C7 -0.3549(2) -0.9222(3) -0.5455(4) 0.0687(8) Uani d . 1 . . C
H7 -0.4080 -0.9202 -0.6258 0.082 Uiso calc . 1 . . H
C8 -0.2732(3) -0.8431(3) -0.5386(4) 0.0726(9) Uani d . 1 . . C
H8 -0.2714 -0.7868 -0.6142 0.087 Uiso calc . 1 . . H
C9 -0.1953(2) -0.8468(2) -0.4222(4) 0.0647(8) Uani d . 1 . . C
H9 -0.1407 -0.7927 -0.4178 0.078 Uiso calc . 1 . . H

loop_
_atom_site_aniso_label
_atom_site_aniso_U_11
_atom_site_aniso_U_22
_atom_site_aniso_U_33
_atom_site_aniso_U_12
_atom_site_aniso_U_13
_atom_site_aniso_U_23
C1 0.0529(13) 0.0529(13) 0.045(2) 0.000 0.000 0.000
C2 0.0533(11) 0.0528(11) 0.0507(14) -0.0065(8) -0.0010(11) 0.0035(10)
O3 0.0704(10) 0.0584(9) 0.0486(11) -0.0173(7) -0.0122(9) 0.0092(8)
C4 0.0528(10) 0.0554(11) 0.0365(12) -0.0014(8) 0.0037(10) -0.0021(10)
C5 0.0501(10) 0.0524(11) 0.0541(13) 0.0026(7) 0.0055(11) -0.0034(11)
C6 0.0460(10) 0.0712(14) 0.0686(18) 0.0037(9) -0.0043(12) -0.0082(13)
C7 0.0530(12) 0.0950(18) 0.0580(16) 0.0104(11) -0.0062(11) -0.0024(15)
C8 0.0746(15) 0.0926(18) 0.0507(16) 0.0053(13) 0.0021(13) 0.0196(15)
C9 0.0676(14) 0.0759(15) 0.0506(16) -0.0111(11) 0.0013(12) 0.0140(12)

loop_
_atom_type_symbol
_atom_type_description
_atom_type_scat_dispersion_real
_atom_type_scat_dispersion_imag
_atom_type_scat_source
C C 0.0181 0.0091 'International Tables Vol C Tables 4.2.6.8 and 6.1.1.4'
H H 0.0000 0.0000 'International Tables Vol C Tables 4.2.6.8 and 6.1.1.4'
O O 0.0492 0.0322 'International Tables Vol C Tables 4.2.6.8 and 6.1.1.4'

loop_
_geom_angle_atom_site_label_1
_geom_angle_atom_site_label_2
_geom_angle_atom_site_label_3
_geom_angle_site_symmetry_1
_geom_angle_site_symmetry_3
_geom_angle
_geom_angle_publ_flag
C2 C1 C2 3_645 . 108.58(9) y
C2 C1 C2 3_645 2_535 108.58(9) ?
C2 C1 C2 . 2_535 111.27(19) y
C2 C1 C2 3_645 4_445 111.27(19) ?
C2 C1 C2 . 4_445 108.58(9) ?
C2 C1 C2 2_535 4_445 108.58(9) ?
O3 C2 C1 . . 108.23(15) y
O3 C2 H2A . . 110.1 ?
C1 C2 H2A . . 110.1 ?
O3 C2 H2B . . 110.1 ?
C1 C2 H2B . . 110.1 ?
H2A C2 H2B . . 108.4 ?
C4 O3 C2 . . 117.91(16) y
O3 C4 C5 . . 124.6(2) y
O3 C4 C9 . . 115.50(19) y
C5 C4 C9 . . 119.9(2) y
C6 C5 C4 . . 119.2(2) y
C6 C5 H5 . . 120.4 ?
C4 C5 H5 . . 120.4 ?
C7 C6 C5 . . 121.4(2) y
C7 C6 H6 . . 119.3 ?
C5 C6 H6 . . 119.3 ?
C6 C7 C8 . . 119.0(3) y
C6 C7 H7 . . 120.5 ?
C8 C7 H7 . . 120.5 ?
C9 C8 C7 . . 120.4(3) y
C9 C8 H8 . . 119.8 ?
C7 C8 H8 . . 119.8 ?
C8 C9 C4 . . 120.2(2) y
C8 C9 H9 . . 119.9 ?
C4 C9 H9 . . 119.9 ?

loop_
_geom_bond_atom_site_label_1
_geom_bond_atom_site_label_2
_geom_bond_site_symmetry_1
_geom_bond_site_symmetry_2
_geom_bond_distance
_geom_bond_publ_flag
C1 C2 . . 1.527(2) y
C1 C2 . 3_645 1.527(2) ?
C1 C2 . 2_535 1.527(2) ?
C1 C2 . 4_445 1.527(2) ?
C2 O3 . . 1.419(3) y
C2 H2a . . 0.98 ?
C2 H2b . . 0.98 ?
O3 C4 . . 1.362(3) y
C4 C5 . . 1.386(3) y
C4 C9 . . 1.386(3) y
C5 C6 . . 1.382(4) y
C5 H5 . . 0.94 ?
C6 C7 . . 1.373(4) y
C6 H6 . . 0.94 ?
C7 C8 . . 1.392(5) y
C7 H7 . . 0.94 ?
C8 C9 . . 1.371(4) y
C8 H8 . . 0.94 ?
C9 H9 . . 0.94 ?

loop_
_geom_torsion_atom_site_label_1
_geom_torsion_atom_site_label_2
_geom_torsion_atom_site_label_3
_geom_torsion_atom_site_label_4
_geom_torsion_site_symmetry_1
_geom_torsion
_geom_torsion_publ_flag
C2 C1 C2 O3 3_645 61.53(10) y
C2 C1 C2 O3 2_535 -57.91(13) y
C2 C1 C2 O3 4_445 -177.36(18) y
C1 C2 O3 C4 . 175.05(17) y
C2 O3 C4 C5 . 11.9(3) y
C2 O3 C4 C9 . -169.3(2) y
O3 C4 C5 C6 . -179.7(2) y
C9 C4 C5 C6 . 1.6(4) y
C4 C5 C6 C7 . -0.5(4) y
C5 C6 C7 C8 . -0.6(4) y
C6 C7 C8 C9 . 0.6(5) y
C7 C8 C9 C4 . 0.5(5) y
O3 C4 C9 C8 . 179.6(3) y
C5 C4 C9 C8 . -1.6(4) y
